data_1509179
loop_
_publ_author_name
'Husak, O.A.'
'Parasyuk, O.V.'
'Olekseyuk, I.D.'
'Gulay, L.D.'

_publ_section_title
;
 The Ag Ga S2 + 2(Cd Se) <=> Ag Ga Se2 + 2(Cd S) system
;
_journal_name_full 'Journal of Alloys Compd.'
_journal_page_first 25
_journal_page_last 35
_journal_paper_doi 10.1016/j.jallcom.2003.08.006
_journal_volume 367
_journal_year 2004
_chemical_formula_sum 'Ag Cd2 Ga S2 Se2'
_chemical_name_systematic 'Cd2 (Ag0.5 Ga0.5)2 S2 Se2'
_space_group_IT_number 31
_symmetry_space_group_name_Hall 'P 2ac -2'
_symmetry_space_group_name_H-M 'P m n 21'
_cell_angle_alpha 90
_cell_angle_beta 90
_cell_angle_gamma 90
_cell_formula_units_Z 2
_cell_length_a 8.275
_cell_length_b 7.0815
_cell_length_c 6.7214
_cell_volume 393.870
_citation_journal_id_ASTM JALCEU
_cod_data_source_file silver1-2_140.cif
_cod_data_source_block Ag1Cd2Ga1S2Se2
_cod_original_cell_volume 393.8701
_cod_original_formula_sum 'Ag1 Cd2 Ga1 S2 Se2'
_cod_database_code 1509179

loop_
_symmetry_equiv_pos_as_xyz
x,y,z
-x+1/2,-y,z+1/2
-x,y,z
x+1/2,-y,z+1/2

loop_
_atom_site_label
_atom_site_type_symbol
_atom_site_fract_x
_atom_site_fract_y
_atom_site_fract_z
_atom_site_occupancy
_atom_site_U_iso_or_equiv
S2 S-2 0 0.329 0.614 0.5 0.0
Ga2 Ga+3 0 0.3256 0.984 0.5 0.0
Se2 Se-2 0 0.329 0.614 0.5 0.0
Ga1 Ga+3 0 0.658 0.478 0.5 0.0
Se3 Se-2 0 0.65 0.118 0.5 0.0
Ag1 Ag+1 0 0.658 0.478 0.5 0.0
Se1 Se-2 0.257 0.1628 0.0948 0.5 0.0
Cd1 Cd+2 0.2516 0.1757 0.4807 1 0.0
S3 S-2 0 0.65 0.118 0.5 0.0
Ag2 Ag+1 0 0.3256 0.984 0.5 0.0
S1 S-2 0.257 0.1628 0.0948 0.5 0.0
